data_9015753
loop_
_publ_author_name
'Merlino, S.'
'Mellini, M.'
'Zanazzi, P. F.'

_publ_section_title
;
 Structure of arrojadite, KNa4CaMn4Fe10Al(PO4)12(OH,F)2
;
_journal_name_full 'Acta Crystallographica, Section B'
_journal_page_first 1733
_journal_page_last 1736
_journal_paper_doi 10.1107/S0567740881007012
_journal_volume 37
_journal_year 1981
_chemical_compound_source 'Nickel Plate mine, Keystone, South Dakota, USA'
_chemical_formula_sum 'Al Ca Fe9.38 H2 K0.75 Li0.12 Mg0.5 Mn4 Na4.11 O50 P12'
_chemical_name_mineral Arrojadite-(KFe)
_space_group_IT_number 15
_symmetry_space_group_name_Hall '-C 2yc'
_symmetry_space_group_name_H-M 'C 1 2/c 1'
_cell_angle_alpha 90
_cell_angle_beta 105.78
_cell_angle_gamma 90
_cell_formula_units_Z 4
_cell_length_a 16.526
_cell_length_b 10.057
_cell_length_c 24.730
_cell_volume 3955.275
_database_code_amcsd 0009747
_exptl_crystal_density_diffrn 3.562
_cod_original_cell_volume 3955.274
_cod_original_formula_sum 'Ca Na4.11 K.75 Li.12 Mg.5 Fe9.38 Mn4 Al P12 O50 H2'
_cod_database_code 9015753

loop_
_space_group_symop_operation_xyz
x,y,z
1/2+x,1/2+y,z
x,-y,1/2+z
1/2+x,1/2-y,1/2+z
-x,y,1/2-z
1/2-x,1/2+y,1/2-z
-x,-y,-z
1/2-x,1/2-y,-z

loop_
_atom_site_label
_atom_site_fract_x
_atom_site_fract_y
_atom_site_fract_z
_atom_site_occupancy
_atom_site_U_iso_or_equiv
_atom_site_type_symbol
_atom_site_attached_hydrogens
CaX1 0.23220 0.22230 0.48480 0.50000 0.01305 Ca 0
NaX2 0.12890 0.51500 0.12020 1.00000 0.03787 Na 0
NaX3 0.00000 0.00000 0.00000 1.00000 0.02470 Na 0
KX4 0.00000 0.50430 0.25000 0.75000 0.03635 K 0
NaX4 0.00000 0.50430 0.25000 0.25000 0.03635 Na 0
NaX5 0.00000 0.14600 0.25000 0.86000 0.08106 Na 0
LiM1 0.22020 0.89570 0.47380 0.06000 0.03192 Li 0
MgM1 0.22020 0.89570 0.47380 0.25000 0.03192 Mg 0
FeM1 0.22020 0.89570 0.47380 0.69000 0.03192 Fe 0
FeM2 0.21230 0.00780 0.26740 1.00000 0.01115 Fe 0
FeM3 0.10660 0.01420 0.13940 1.00000 0.01444 Fe 0
FeM4 0.02220 0.24960 0.40360 1.00000 0.00836 Fe 0
FeM5 0.03340 0.74340 0.40040 1.00000 0.00735 Fe 0
MnM6 0.20440 0.69920 0.35170 1.00000 0.00925 Mn 0
MnM7 0.21930 0.29450 0.34320 1.00000 0.01140 Mn 0
Al 0.00000 0.50000 0.00000 1.00000 0.00481 Al 0
P1 0.11300 0.00850 0.36620 1.00000 0.02254 P 0
P2 0.13030 0.46700 0.42460 1.00000 0.00608 P 0
P3 0.12590 0.25180 0.03850 1.00000 0.00545 P 0
P4 0.10230 0.76730 0.04740 1.00000 0.00595 P 0
P5 0.13040 0.72410 0.21150 1.00000 0.00722 P 0
P6 0.14250 0.29720 0.20450 1.00000 0.00975 P 0
O1 0.02500 0.06140 0.36750 1.00000 0.01393 O 0
O2 0.11200 0.85840 0.36350 1.00000 0.01393 O 0
O3 0.14260 0.07700 0.32200 1.00000 0.02748 O 0
O4 0.18070 0.04620 0.42220 1.00000 0.03990 O 0
O5 0.05010 0.44480 0.44500 1.00000 0.00671 O 0
O6 0.12130 0.58790 0.39240 1.00000 0.01216 O 0
O7 0.13010 0.34450 0.38710 1.00000 0.01165 O 0
O8 0.21030 0.46370 0.47330 1.00000 0.01824 O 0
O9 0.08420 0.16640 0.07510 1.00000 0.01127 O 0
O10 0.09410 0.39510 0.03600 1.00000 0.00899 O 0
O11 0.10780 0.81090 0.47940 1.00000 0.01216 O 0
O12 0.22240 0.25330 0.06230 1.00000 0.01355 O 0
O13 0.04670 0.64280 0.04820 1.00000 0.00836 O 0
O14 0.06520 0.87190 0.07940 1.00000 0.01039 O 0
O15 0.09610 0.18610 0.48740 1.00000 0.01469 O 0
O16 0.19390 0.73570 0.07700 1.00000 0.01482 O 0
O17 0.04840 0.67850 0.17030 1.00000 0.01532 O 0
O18 0.13150 0.67810 0.27030 1.00000 0.01748 O 0
O19 0.13950 0.87730 0.20880 1.00000 0.02153 O 0
O20 0.20440 0.66040 0.19380 1.00000 0.01532 O 0
O21 0.05830 0.34020 0.16530 1.00000 0.01532 O 0
O22 0.15160 0.35090 0.26320 1.00000 0.03027 O 0
O23 0.14890 0.14470 0.20520 1.00000 0.01456 O 0
O24 0.21560 0.35410 0.18240 1.00000 0.02153 O 0
O-H25 0.23150 0.00130 0.13830 1.00000 0.01431 O 1

loop_
_cod_changelog_entry_id
_cod_changelog_entry_author
_cod_changelog_entry_date
_cod_changelog_entry_text
1
;cod-tools version 3.8.0
Id: cif_guess_AMCSD_atom_types 9574 2023-05-10 09:00:05Z saulius
;
2023-05-10T18:56:20+03:00
;Derived atom types and hydrogen counts
from atom names that follow the AMCSD naming convention
(Wat == water, O-H == hydroxyl).
;

loop_
_cod_related_entry_id
_cod_related_entry_database
_cod_related_entry_code
1 AMCSD 0009747
